data_4020169
loop_
_publ_author_name
'Dwight D. Kim'
'Suk Joong Lee'
'Peter Beak'

_journal_name_full 'Journal of Organic Chemistry'
_journal_page_first 5376
_journal_page_last 5386
_journal_paper_doi 10.1021/jo047752m
_journal_volume 70
_journal_year 2005
_chemical_absolute_configuration ad
_chemical_formula_moiety 'C40 H45 Br N2 O4 S'
_chemical_formula_sum 'C40 H45 Br N2 O4 S'
_chemical_formula_weight 729.75
_space_group_IT_number 19
_space_group_name_Hall 'P 2ac 2ab'
_space_group_name_H-M_alt 'P 21 21 21'
_symmetry_cell_setting orthorhombic
_symmetry_space_group_name_Hall 'P 2ac 2ab'
_symmetry_space_group_name_H-M 'P 21 21 21'
_cell_angle_alpha 90.00
_cell_angle_beta 90.00
_cell_angle_gamma 90.00
_cell_formula_units_Z 4
_cell_length_a 8.5839(16)
_cell_length_b 14.514(3)
_cell_length_c 30.157(6)
_cell_measurement_temperature 193(2)
_cell_volume 3757.3(12)
_diffrn_ambient_temperature 193(2)
_exptl_crystal_density_diffrn 1.290
_cod_depositor_comments
;
The following automatic conversions were performed:
'_symmetry_cell_setting' value 'Orthorhombic' changed to 'orthorhombic'
according to '/home/saulius/struct/CIF-dictionaries/cif_core.dic'
dictionary named 'cif_core.dic' version 2.4.1 from 2010-06-29.

Automatic conversion script
Id: cif_fix_enum 1527 2010-12-29 10:47:43Z saulius 
;
_cod_original_sg_symbol_Hall 'P 2ac 2ab '
_cod_database_code 4020169

loop_
_symmetry_equiv_pos_as_xyz
'x, y, z'
'-x+1/2, -y, z+1/2'
'-x, y+1/2, -z+1/2'
'x+1/2, -y+1/2, -z'

loop_
_atom_site_label
_atom_site_type_symbol
_atom_site_fract_x
_atom_site_fract_y
_atom_site_fract_z
_atom_site_U_iso_or_equiv
_atom_site_adp_type
_atom_site_occupancy
_atom_site_symmetry_multiplicity
_atom_site_calc_flag
_atom_site_refinement_flags
_atom_site_disorder_assembly
_atom_site_disorder_group
Br1 Br 0.06388(6) 0.59536(4) 0.919279(14) 0.0926(2) Uani 1 1 d . . .
C1 C 0.0817(4) 0.5765(2) 0.78269(10) 0.0381(8) Uani 1 1 d . . .
H1 H 0.0238 0.5463 0.7601 0.046 Uiso 1 1 calc R . .
C2 C 0.0363(4) 0.5674(2) 0.82649(12) 0.0452(9) Uani 1 1 d . . .
H2 H -0.0523 0.5313 0.8339 0.054 Uiso 1 1 calc R . .
C3 C 0.1197(4) 0.6108(3) 0.85921(11) 0.0512(9) Uani 1 1 d . . .
C4 C 0.2444(4) 0.6662(3) 0.84879(12) 0.0577(11) Uani 1 1 d . . .
H4 H 0.2995 0.6979 0.8715 0.069 Uiso 1 1 calc R . .
C5 C 0.2891(4) 0.6753(3) 0.80447(11) 0.0482(9) Uani 1 1 d . . .
H5 H 0.3747 0.7138 0.7971 0.058 Uiso 1 1 calc R . .
C6 C 0.2104(4) 0.6291(2) 0.77125(11) 0.0359(8) Uani 1 1 d . . .
C7 C 0.2676(4) 0.6338(2) 0.72412(11) 0.0385(8) Uani 1 1 d . . .
H7A H 0.3428 0.6852 0.7214 0.046 Uiso 1 1 calc R . .
H7B H 0.3234 0.5760 0.7170 0.046 Uiso 1 1 calc R . .
C8 C 0.0603(3) 0.73926(19) 0.69667(10) 0.0327(7) Uani 1 1 d . . .
H8 H 0.0218 0.7414 0.7280 0.039 Uiso 1 1 calc R . .
C9 C -0.0859(3) 0.74509(19) 0.66736(10) 0.0313(7) Uani 1 1 d . . .
H9 H -0.0536 0.7372 0.6357 0.038 Uiso 1 1 calc R . .
C10 C -0.1679(4) 0.8391(2) 0.67211(10) 0.0363(8) Uani 1 1 d . . .
H10A H -0.0918 0.8889 0.6663 0.044 Uiso 1 1 calc R . .
H10B H -0.2515 0.8438 0.6496 0.044 Uiso 1 1 calc R . .
C11 C -0.2382(4) 0.8528(2) 0.71796(11) 0.0392(8) Uani 1 1 d . . .
H11A H -0.2924 0.9130 0.7192 0.047 Uiso 1 1 calc R . .
H11B H -0.1542 0.8533 0.7405 0.047 Uiso 1 1 calc R . .
C12 C -0.3534(4) 0.7757(2) 0.72838(11) 0.0413(8) Uani 1 1 d . . .
H12A H -0.4429 0.7794 0.7078 0.050 Uiso 1 1 calc R . .
H12B H -0.3933 0.7834 0.7589 0.050 Uiso 1 1 calc R . .
C13 C -0.2758(4) 0.6809(2) 0.72400(11) 0.0359(8) Uani 1 1 d . . .
H13A H -0.1946 0.6741 0.7471 0.043 Uiso 1 1 calc R . .
H13B H -0.3545 0.6320 0.7286 0.043 Uiso 1 1 calc R . .
C14 C -0.2029(3) 0.6703(2) 0.67867(10) 0.0325(7) Uani 1 1 d . . .
C15 C -0.2562(3) 0.6060(2) 0.65149(10) 0.0377(8) Uani 1 1 d . . .
H15 H -0.3283 0.5632 0.6636 0.045 Uiso 1 1 calc R . .
C16 C -0.2182(4) 0.6746(2) 0.57741(10) 0.0361(8) Uani 1 1 d . . .
C17 C -0.3454(4) 0.7339(2) 0.57954(11) 0.0416(8) Uani 1 1 d . . .
H17 H -0.4315 0.7194 0.5981 0.050 Uiso 1 1 calc R . .
C18 C -0.3465(4) 0.8138(3) 0.55467(11) 0.0442(9) Uani 1 1 d . . .
H18 H -0.4338 0.8539 0.5562 0.053 Uiso 1 1 calc R . .
C19 C -0.2231(4) 0.8362(2) 0.52768(11) 0.0441(9) Uani 1 1 d . . .
C20 C -0.0959(4) 0.7768(2) 0.52500(11) 0.0441(9) Uani 1 1 d . . .
H20 H -0.0102 0.7914 0.5064 0.053 Uiso 1 1 calc R . .
C21 C -0.0951(4) 0.6960(2) 0.54968(11) 0.0425(9) Uani 1 1 d . . .
H21 H -0.0091 0.6550 0.5475 0.051 Uiso 1 1 calc R . .
C22 C 0.2191(4) 0.4976(2) 0.64793(10) 0.0360(8) Uani 1 1 d . . .
C23 C 0.1012(4) 0.4386(2) 0.66163(10) 0.0394(8) Uani 1 1 d . . .
H23 H 0.0036 0.4626 0.6710 0.047 Uiso 1 1 calc R . .
C24 C 0.1268(4) 0.3446(2) 0.66156(11) 0.0410(9) Uani 1 1 d . . .
H24 H 0.0458 0.3043 0.6707 0.049 Uiso 1 1 calc R . .
C25 C 0.2693(4) 0.3080(2) 0.64827(11) 0.0399(8) Uani 1 1 d . . .
C26 C 0.3862(4) 0.3681(2) 0.63545(11) 0.0401(8) Uani 1 1 d . . .
H26 H 0.4849 0.3444 0.6269 0.048 Uiso 1 1 calc R . .
C27 C 0.3611(4) 0.4625(2) 0.63496(11) 0.0404(8) Uani 1 1 d . . .
H27 H 0.4418 0.5030 0.6257 0.049 Uiso 1 1 calc R . .
C28 C 0.1704(4) 0.8210(2) 0.69180(12) 0.0406(8) Uani 1 1 d . . .
C29 C 0.2167(4) 0.8680(2) 0.73011(13) 0.0497(9) Uani 1 1 d . . .
H29 H 0.1750 0.8505 0.7581 0.060 Uiso 1 1 calc R . .
C30 C 0.3231(5) 0.9399(3) 0.72766(19) 0.0712(13) Uani 1 1 d . . .
H30 H 0.3556 0.9705 0.7539 0.085 Uiso 1 1 calc R . .
C31 C 0.3815(5) 0.9668(3) 0.6874(2) 0.0760(15) Uani 1 1 d . . .
H31 H 0.4541 1.0161 0.6858 0.091 Uiso 1 1 calc R . .
C32 C 0.3352(5) 0.9228(3) 0.64925(17) 0.0668(12) Uani 1 1 d . . .
H32 H 0.3751 0.9421 0.6214 0.080 Uiso 1 1 calc R . .
C33 C 0.2300(4) 0.8498(2) 0.65140(13) 0.0499(10) Uani 1 1 d . . .
H33 H 0.1989 0.8195 0.6249 0.060 Uiso 1 1 calc R . .
C34 C -0.2157(4) 0.5059(2) 0.58987(12) 0.0414(8) Uani 1 1 d . . .
C35 C -0.1553(4) 0.4168(2) 0.52337(12) 0.0519(9) Uani 1 1 d . . .
C36 C -0.2884(5) 0.3487(3) 0.52542(14) 0.0655(12) Uani 1 1 d . . .
H36A H -0.3835 0.3778 0.5141 0.098 Uiso 1 1 calc R . .
H36B H -0.3047 0.3294 0.5562 0.098 Uiso 1 1 calc R . .
H36C H -0.2633 0.2947 0.5073 0.098 Uiso 1 1 calc R . .
C37 C -0.1308(6) 0.4502(3) 0.47527(13) 0.0743(13) Uani 1 1 d . . .
H37A H -0.0430 0.4933 0.4743 0.111 Uiso 1 1 calc R . .
H37B H -0.2254 0.4813 0.4649 0.111 Uiso 1 1 calc R . .
H37C H -0.1086 0.3972 0.4561 0.111 Uiso 1 1 calc R . .
C38 C -0.0057(5) 0.3786(3) 0.54229(15) 0.0769(13) Uani 1 1 d . . .
H38A H -0.0256 0.3534 0.5719 0.115 Uiso 1 1 calc R . .
H38B H 0.0718 0.4280 0.5444 0.115 Uiso 1 1 calc R . .
H38C H 0.0337 0.3298 0.5229 0.115 Uiso 1 1 calc R . .
C39 C -0.1035(5) 0.9452(3) 0.47905(12) 0.0634(11) Uani 1 1 d . . .
H39A H -0.0878 0.9017 0.4546 0.095 Uiso 1 1 calc R . .
H39B H -0.0105 0.9461 0.4979 0.095 Uiso 1 1 calc R . .
H39C H -0.1218 1.0070 0.4670 0.095 Uiso 1 1 calc R . .
C40 C 0.2959(4) 0.2043(2) 0.64637(13) 0.0526(10) Uani 1 1 d . . .
H40A H 0.2240 0.1768 0.6249 0.079 Uiso 1 1 calc R . .
H40B H 0.2773 0.1776 0.6757 0.079 Uiso 1 1 calc R . .
H40C H 0.4035 0.1919 0.6373 0.079 Uiso 1 1 calc R . .
N1 N 0.1412(3) 0.64736(17) 0.69179(8) 0.0330(6) Uani 1 1 d . . .
N2 N -0.2168(3) 0.59422(18) 0.60580(8) 0.0395(6) Uani 1 1 d . . .
O1 O 0.3388(3) 0.65402(15) 0.62559(9) 0.0617(7) Uani 1 1 d . . .
O2 O -0.2347(3) 0.91738(17) 0.50463(8) 0.0560(7) Uani 1 1 d . . .
O3 O -0.1964(3) 0.50387(15) 0.54560(7) 0.0492(6) Uani 1 1 d . . .
O4 O -0.2321(3) 0.43880(17) 0.61377(8) 0.0482(6) Uani 1 1 d . . .
S1 S 0.18498(10) 0.61829(6) 0.63928(3) 0.0430(2) Uani 1 1 d . . .

loop_
_atom_site_aniso_label
_atom_site_aniso_U_11
_atom_site_aniso_U_22
_atom_site_aniso_U_33
_atom_site_aniso_U_23
_atom_site_aniso_U_13
_atom_site_aniso_U_12
Br1 0.0911(3) 0.1397(5) 0.0471(2) 0.0245(3) 0.0113(3) -0.0057(3)
C1 0.0341(18) 0.0364(19) 0.0438(19) 0.0015(15) -0.0011(15) -0.0011(16)
C2 0.038(2) 0.042(2) 0.056(2) 0.0118(18) 0.0072(18) 0.0045(17)
C3 0.045(2) 0.065(2) 0.044(2) 0.019(2) 0.0011(17) 0.005(2)
C4 0.050(2) 0.084(3) 0.039(2) 0.000(2) -0.0052(18) -0.009(2)
C5 0.042(2) 0.061(2) 0.042(2) 0.0025(18) -0.0071(17) -0.0137(19)
C6 0.0319(18) 0.0336(18) 0.0423(19) 0.0043(15) -0.0039(15) 0.0058(16)
C7 0.0296(17) 0.044(2) 0.0421(19) 0.0021(16) -0.0001(15) 0.0002(15)
C8 0.0295(17) 0.0368(19) 0.0317(17) -0.0037(14) 0.0072(15) 0.0001(15)
C9 0.0281(16) 0.0330(18) 0.0327(16) -0.0008(14) -0.0015(14) -0.0027(15)
C10 0.0361(18) 0.0330(18) 0.0398(19) 0.0006(15) -0.0022(15) 0.0029(16)
C11 0.0328(18) 0.039(2) 0.046(2) -0.0011(16) 0.0036(15) 0.0029(15)
C12 0.0368(19) 0.043(2) 0.044(2) -0.0030(16) 0.0041(16) 0.0003(17)
C13 0.0309(17) 0.0372(19) 0.0395(19) 0.0047(15) 0.0036(15) -0.0058(15)
C14 0.0312(17) 0.0317(18) 0.0347(18) 0.0026(15) 0.0000(14) -0.0008(15)
C15 0.0357(18) 0.038(2) 0.0397(19) 0.0063(16) 0.0028(15) 0.0004(16)
C16 0.0425(19) 0.0379(19) 0.0280(17) -0.0006(16) -0.0019(16) -0.0078(16)
C17 0.045(2) 0.046(2) 0.0341(18) 0.0028(17) -0.0008(17) -0.0056(17)
C18 0.0359(19) 0.056(2) 0.041(2) -0.0009(18) -0.0019(16) 0.0042(18)
C19 0.056(2) 0.043(2) 0.0339(19) 0.0022(17) -0.0032(17) -0.0062(19)
C20 0.046(2) 0.050(2) 0.0362(19) 0.0016(17) 0.0093(17) -0.0030(18)
C21 0.047(2) 0.042(2) 0.0390(19) -0.0053(17) 0.0011(17) 0.0010(18)
C22 0.0377(19) 0.0394(19) 0.0310(17) -0.0044(15) 0.0016(15) 0.0024(16)
C23 0.0273(18) 0.048(2) 0.0425(19) -0.0043(16) 0.0025(14) 0.0041(16)
C24 0.036(2) 0.043(2) 0.044(2) 0.0010(16) -0.0026(16) -0.0034(16)
C25 0.042(2) 0.0365(19) 0.041(2) -0.0033(16) -0.0059(16) -0.0005(17)
C26 0.0346(18) 0.041(2) 0.045(2) -0.0035(16) 0.0053(15) 0.0027(16)
C27 0.0344(19) 0.043(2) 0.044(2) -0.0016(16) 0.0044(16) 0.0006(16)
C28 0.0276(18) 0.040(2) 0.055(2) -0.0046(17) -0.0020(16) -0.0032(16)
C29 0.044(2) 0.040(2) 0.065(2) -0.0071(18) -0.0120(18) 0.0057(18)
C30 0.059(3) 0.038(2) 0.117(4) -0.012(3) -0.038(3) 0.001(2)
C31 0.042(3) 0.031(2) 0.156(5) 0.004(3) -0.015(3) 0.0009(18)
C32 0.050(2) 0.040(2) 0.110(4) 0.019(2) 0.020(3) -0.001(2)
C33 0.041(2) 0.043(2) 0.065(3) -0.0009(18) 0.0129(19) -0.0025(17)
C34 0.037(2) 0.043(2) 0.045(2) -0.0036(18) -0.0054(16) -0.0054(17)
C35 0.057(2) 0.049(2) 0.050(2) -0.0161(19) -0.0019(18) -0.002(2)
C36 0.082(3) 0.050(2) 0.065(3) -0.017(2) -0.006(2) -0.013(2)
C37 0.097(3) 0.072(3) 0.054(3) -0.020(2) 0.006(2) -0.012(3)
C38 0.064(3) 0.087(3) 0.079(3) -0.031(3) -0.006(2) 0.021(3)
C39 0.087(3) 0.057(2) 0.047(2) 0.0109(19) 0.010(2) -0.006(2)
C40 0.060(2) 0.039(2) 0.059(2) 0.0034(18) 0.006(2) -0.0012(18)
N1 0.0281(14) 0.0383(15) 0.0325(15) -0.0016(12) 0.0002(11) 0.0001(12)
N2 0.0465(16) 0.0380(16) 0.0339(15) -0.0026(13) -0.0008(12) -0.0072(14)
O1 0.0660(17) 0.0471(15) 0.0720(18) 0.0040(13) 0.0417(14) -0.0037(13)
O2 0.0661(17) 0.0516(16) 0.0502(14) 0.0152(13) 0.0057(13) 0.0033(13)
O3 0.0654(17) 0.0427(14) 0.0396(14) -0.0104(11) 0.0000(12) -0.0011(13)
O4 0.0509(15) 0.0447(15) 0.0491(15) -0.0009(13) -0.0035(11) -0.0015(12)
S1 0.0506(5) 0.0419(5) 0.0365(5) 0.0018(4) 0.0088(4) 0.0058(4)

loop_
_geom_bond_atom_site_label_1
_geom_bond_atom_site_label_2
_geom_bond_distance
_geom_bond_site_symmetry_2
_geom_bond_publ_flag
Br1 C3 1.887(3) . ?
C1 C2 1.384(4) . ?
C1 C6 1.386(4) . ?
C1 H1 0.9500 . ?
C2 C3 1.372(5) . ?
C2 H2 0.9500 . ?
C3 C4 1.376(5) . ?
C4 C5 1.397(5) . ?
C4 H4 0.9500 . ?
C5 C6 1.383(4) . ?
C5 H5 0.9500 . ?
C6 C7 1.505(5) . ?
C7 N1 1.472(4) . ?
C7 H7A 0.9900 . ?
C7 H7B 0.9900 . ?
C8 N1 1.511(4) . ?
C8 C28 1.525(4) . ?
C8 C9 1.537(4) . ?
C8 H8 1.0000 . ?
C9 C14 1.518(4) . ?
C9 C10 1.543(4) . ?
C9 H9 1.0000 . ?
C10 C11 1.522(4) . ?
C10 H10A 0.9900 . ?
C10 H10B 0.9900 . ?
C11 C12 1.527(4) . ?
C11 H11A 0.9900 . ?
C11 H11B 0.9900 . ?
C12 C13 1.533(4) . ?
C12 H12A 0.9900 . ?
C12 H12B 0.9900 . ?
C13 C14 1.511(4) . ?
C13 H13A 0.9900 . ?
C13 H13B 0.9900 . ?
C14 C15 1.323(4) . ?
C15 N2 1.429(4) . ?
C15 H15 0.9500 . ?
C16 C21 1.383(4) . ?
C16 C17 1.391(4) . ?
C16 N2 1.448(4) . ?
C17 C18 1.381(5) . ?
C17 H17 0.9500 . ?
C18 C19 1.375(5) . ?
C18 H18 0.9500 . ?
C19 O2 1.372(4) . ?
C19 C20 1.394(5) . ?
C20 C21 1.389(5) . ?
C20 H20 0.9500 . ?
C21 H21 0.9500 . ?
C22 C27 1.378(4) . ?
C22 C23 1.389(4) . ?
C22 S1 1.795(3) . ?
C23 C24 1.381(4) . ?
C23 H23 0.9500 . ?
C24 C25 1.393(5) . ?
C24 H24 0.9500 . ?
C25 C26 1.384(4) . ?
C25 C40 1.523(5) . ?
C26 C27 1.387(4) . ?
C26 H26 0.9500 . ?
C27 H27 0.9500 . ?
C28 C33 1.386(5) . ?
C28 C29 1.399(5) . ?
C29 C30 1.389(5) . ?
C29 H29 0.9500 . ?
C30 C31 1.371(6) . ?
C30 H30 0.9500 . ?
C31 C32 1.374(6) . ?
C31 H31 0.9500 . ?
C32 C33 1.393(5) . ?
C32 H32 0.9500 . ?
C33 H33 0.9500 . ?
C34 O4 1.220(4) . ?
C34 O3 1.346(4) . ?
C34 N2 1.369(4) . ?
C35 O3 1.474(4) . ?
C35 C38 1.510(5) . ?
C35 C36 1.512(5) . ?
C35 C37 1.544(5) . ?
C36 H36A 0.9800 . ?
C36 H36B 0.9800 . ?
C36 H36C 0.9800 . ?
C37 H37A 0.9800 . ?
C37 H37B 0.9800 . ?
C37 H37C 0.9800 . ?
C38 H38A 0.9800 . ?
C38 H38B 0.9800 . ?
C38 H38C 0.9800 . ?
C39 O2 1.424(4) . ?
C39 H39A 0.9800 . ?
C39 H39B 0.9800 . ?
C39 H39C 0.9800 . ?
C40 H40A 0.9800 . ?
C40 H40B 0.9800 . ?
C40 H40C 0.9800 . ?
N1 S1 1.681(3) . ?
O1 S1 1.477(3) . ?

loop_
_cod_related_entry_id
_cod_related_entry_database
_cod_related_entry_code
1 ChemSpider 21176469
